data_8105325
loop_
_publ_author_name
'Xiao, Jianchang'
'Zhou, Cun'
'Huang, Meifen'
'Tan, Hui'
'Wu, Qiong'

_publ_section_title
;
 Crystal structure of aqua-azido-\k1
 N-(6,6&#x2032;-((propane-1,3-diylbis(azanylylidene))bis(methanylylidene))bis(3-bromophenolato)-\k4
 N,N&#x2032;,O,O&#x2032;iron(III), C17H16Br2FeN5O3
;
_journal_issue 4
_journal_name_full 'Zeitschrift f\"ur Kristallographie - New Crystal Structures'
_journal_page_first 903
_journal_page_last 904
_journal_paper_doi 10.1515/ncrs-2020-0091
_journal_volume 235
_journal_year 2020
_chemical_formula_moiety 'C17 H16 Br2 Fe N5 O3'
_chemical_formula_sum 'C17 H16 Br2 Fe N5 O3'
_chemical_formula_weight 554.02
_space_group_crystal_system orthorhombic
_space_group_IT_number 61
_space_group_name_Hall '-P 2ac 2ab'
_space_group_name_H-M_alt 'P b c a'
_atom_sites_solution_hydrogens geom
_atom_sites_solution_primary direct
_atom_sites_solution_secondary difmap
_cell_angle_alpha 90
_cell_angle_beta 90
_cell_angle_gamma 90
_cell_formula_units_Z 8
_cell_length_a 11.9307(9)
_cell_length_b 14.8166(17)
_cell_length_c 22.923(2)
_cell_measurement_reflns_used 7213
_cell_measurement_temperature 293(2)
_cell_measurement_theta_max 62.716
_cell_measurement_theta_min 3.857
_cell_volume 4052.2(7)
_computing_molecular_graphics 'Olex2 (Dolomanov et al., 2009)'
_computing_publication_material 'Olex2 (Dolomanov et al., 2009)'
_computing_structure_refinement 'XL (Sheldrick, 2008)'
_computing_structure_solution 'XS (Sheldrick, 2008)'
_diffrn_ambient_temperature 293(2)
_diffrn_measured_fraction_theta_full 0.862
_diffrn_measured_fraction_theta_max 0.970
_diffrn_measurement_device_type 'Xcalibur, Sapphire3, Gemini ultra'
_diffrn_measurement_method 'phi and omega scans'
_diffrn_radiation_monochromator graphite
_diffrn_radiation_type CuK\a
_diffrn_radiation_wavelength 1.54178
_diffrn_reflns_av_R_equivalents 0.0641
_diffrn_reflns_av_unetI/netI 0.0637
_diffrn_reflns_Laue_measured_fraction_full 0.862
_diffrn_reflns_Laue_measured_fraction_max 0.970
_diffrn_reflns_limit_h_max 9
_diffrn_reflns_limit_h_min -13
_diffrn_reflns_limit_k_max 16
_diffrn_reflns_limit_k_min -16
_diffrn_reflns_limit_l_max 21
_diffrn_reflns_limit_l_min -26
_diffrn_reflns_number 7213
_diffrn_reflns_point_group_measured_fraction_full 0.862
_diffrn_reflns_point_group_measured_fraction_max 0.970
_diffrn_reflns_theta_full 67.679
_diffrn_reflns_theta_max 62.716
_diffrn_reflns_theta_min 3.857
_exptl_absorpt_coefficient_mu 10.842
_exptl_absorpt_correction_T_max 1.00000
_exptl_absorpt_correction_T_min 0.33849
_exptl_absorpt_correction_type multi-scan
_exptl_absorpt_process_details sadabs
_exptl_crystal_colour 'clear reddish red'
_exptl_crystal_colour_lustre clear
_exptl_crystal_colour_modifier reddish
_exptl_crystal_colour_primary red
_exptl_crystal_density_diffrn 1.816
_exptl_crystal_description block
_exptl_crystal_F_000 2184
_exptl_crystal_size_max 0.16
_exptl_crystal_size_mid 0.14
_exptl_crystal_size_min 0.12
_refine_diff_density_max 0.841
_refine_diff_density_min -0.851
_refine_diff_density_rms 0.148
_refine_ls_extinction_coef .
_refine_ls_extinction_method none
_refine_ls_goodness_of_fit_ref 1.094
_refine_ls_hydrogen_treatment constr
_refine_ls_matrix_type full
_refine_ls_number_parameters 254
_refine_ls_number_reflns 3157
_refine_ls_number_restraints 31
_refine_ls_restrained_S_all 1.132
_refine_ls_R_factor_all 0.0982
_refine_ls_R_factor_gt 0.0750
_refine_ls_shift/su_max 0.000
_refine_ls_shift/su_mean 0.000
_refine_ls_structure_factor_coef Fsqd
_refine_ls_weighting_details
;
 w=1/[\s^2^(Fo^2^)+(0.1419P)^2^+3.2933P]
 where P=(Fo^2^+2Fc^2^)/3
;
_refine_ls_weighting_scheme calc
_refine_ls_wR_factor_gt 0.2139
_refine_ls_wR_factor_ref 0.2497
_reflns_Friedel_coverage 0.000
_reflns_Friedel_fraction_full .
_reflns_Friedel_fraction_max .
_reflns_number_gt 2284
_reflns_number_total 3157
_reflns_threshold_expression 'I > 2\s(I)'
_cod_data_source_file suppl_ncrs-2020-0091_suppl.cif
_cod_data_source_block e19
_cod_database_code 8105325
_shelx_space_group_comment
;
The symmetry employed for this shelxl refinement is uniquely defined
by the following loop, which should always be used as a source of
symmetry information in preference to the above space-group names.
They are only intended as comments.
;
_shelx_estimated_absorpt_t_max 0.356
_shelx_estimated_absorpt_t_min 0.276
_olex2_refinement_description
;
1. Fixed Uiso
 At 1.2 times of:
  All C(H) groups, All C(H,H) groups
 At 1.5 times of:
  All O(H,H) groups
2. Restrained distances
 C9-C10
 1.35 with sigma of 0.01
3. Uiso/Uaniso restraints and constraints
Uanis(C8) \\sim Ueq, Uanis(C9) \\sim Ueq, Uanis(C10) \\sim Ueq, Uanis(N2) \\sim
Ueq, Uanis(N3) \\sim Ueq: with sigma of 0.01 and sigma for terminal atoms of
0.02
4.a Rotating group:
 O3(H3A,H3B)
4.b Secondary CH2 refined with riding coordinates:
 C8(H8A,H8B), C9(H9A,H9B), C10(H10A,H10B)
4.c Aromatic/amide H refined with riding coordinates:
 C2(H2), C4(H4), C5(H5), C7(H7), C11(H11), C13(H13), C14(H14), C16(H16)
;

loop_
_space_group_symop_operation_xyz
'x, y, z'
'-x+1/2, -y, z+1/2'
'-x, y+1/2, -z+1/2'
'x+1/2, -y+1/2, -z'
'-x, -y, -z'
'x-1/2, y, -z-1/2'
'x, -y-1/2, z-1/2'
'-x-1/2, y-1/2, z'

loop_
_atom_site_label
_atom_site_type_symbol
_atom_site_fract_x
_atom_site_fract_y
_atom_site_fract_z
_atom_site_U_iso_or_equiv
_atom_site_adp_type
_atom_site_occupancy
_atom_site_site_symmetry_order
_atom_site_calc_flag
_atom_site_refinement_flags_posn
_atom_site_refinement_flags_adp
_atom_site_refinement_flags_occupancy
_atom_site_disorder_assembly
_atom_site_disorder_group
Br1 Br 0.01227(13) 0.19083(10) 0.75135(5) 0.0923(5) Uani 1 1 d . . . . .
Br2 Br -0.43410(9) -0.01095(9) 0.36472(6) 0.0835(5) Uani 1 1 d . . . . .
Fe1 Fe 0.09400(10) 0.13983(9) 0.45246(5) 0.0458(4) Uani 1 1 d . . . . .
O1 O 0.0496(5) 0.1354(5) 0.5308(3) 0.0627(17) Uani 1 1 d . . . . .
O2 O -0.0589(4) 0.1112(4) 0.4402(2) 0.0532(15) Uani 1 1 d . . . . .
O3 O 0.1331(6) -0.0090(4) 0.4522(3) 0.0711(19) Uani 1 1 d . . . . .
H3A H 0.0838 -0.0373 0.4720 0.107 Uiso 1 1 d GR . . . .
H3B H 0.1942 -0.0184 0.4705 0.107 Uiso 1 1 d GR . . . .
N1 N 0.0627(7) 0.2834(6) 0.4416(6) 0.095(4) Uani 1 1 d . . . . .
N2 N 0.1174(9) 0.3437(7) 0.4347(6) 0.093(3) Uani 1 1 d . U . . .
N3 N 0.1754(14) 0.4052(11) 0.4177(10) 0.180(7) Uani 1 1 d . U . . .
N4 N 0.2552(5) 0.1673(5) 0.4751(3) 0.0524(17) Uani 1 1 d . . . . .
N5 N 0.1253(7) 0.1281(6) 0.3652(3) 0.069(2) Uani 1 1 d . . . . .
C1 C 0.1010(6) 0.1612(5) 0.5791(3) 0.0406(17) Uani 1 1 d . . . . .
C2 C 0.0418(8) 0.1652(6) 0.6307(4) 0.052(2) Uani 1 1 d . . . . .
H2 H -0.0335 0.1489 0.6313 0.063 Uiso 1 1 calc R . . . .
C3 C 0.0930(7) 0.1930(6) 0.6809(4) 0.052(2) Uani 1 1 d . . . . .
C4 C 0.2071(9) 0.2216(6) 0.6817(4) 0.065(2) Uani 1 1 d . . . . .
H4 H 0.2403 0.2409 0.7162 0.077 Uiso 1 1 calc R . . . .
C5 C 0.2667(8) 0.2203(6) 0.6309(4) 0.059(2) Uani 1 1 d . . . . .
H5 H 0.3415 0.2378 0.6306 0.071 Uiso 1 1 calc R . . . .
C6 C 0.2145(7) 0.1924(5) 0.5789(3) 0.0437(18) Uani 1 1 d . . . . .
C7 C 0.2842(6) 0.1888(5) 0.5267(4) 0.0475(18) Uani 1 1 d . . . . .
H7 H 0.3592 0.2041 0.5317 0.057 Uiso 1 1 calc R . . . .
C8 C 0.3488(10) 0.1683(10) 0.4329(5) 0.094(4) Uani 1 1 d . U . . .
H8A H 0.3857 0.2265 0.4358 0.113 Uiso 1 1 calc R . . . .
H8B H 0.4027 0.1229 0.4450 0.113 Uiso 1 1 calc R . . . .
C9 C 0.3239(9) 0.1534(11) 0.3750(5) 0.099(4) Uani 1 1 d D U . . .
H9A H 0.3754 0.1931 0.3547 0.119 Uiso 1 1 calc R . . . .
H9B H 0.3523 0.0930 0.3681 0.119 Uiso 1 1 calc R . . . .
C10 C 0.2309(10) 0.1566(11) 0.3416(5) 0.104(4) Uani 1 1 d D U . . .
H10A H 0.2452 0.1203 0.3071 0.125 Uiso 1 1 calc R . . . .
H10B H 0.2220 0.2184 0.3285 0.125 Uiso 1 1 calc R . . . .
C11 C 0.0507(8) 0.0997(6) 0.3284(4) 0.057(2) Uani 1 1 d . . . . .
H11 H 0.0736 0.0975 0.2896 0.069 Uiso 1 1 calc R . . . .
C12 C -0.0610(7) 0.0716(5) 0.3391(3) 0.0477(19) Uani 1 1 d . . . . .
C13 C -0.1247(9) 0.0396(6) 0.2933(4) 0.064(2) Uani 1 1 d . . . . .
H13 H -0.0915 0.0354 0.2567 0.077 Uiso 1 1 calc R . . . .
C14 C -0.2344(9) 0.0138(7) 0.2990(4) 0.068(3) Uani 1 1 d . . . . .
H14 H -0.2747 -0.0087 0.2675 0.082 Uiso 1 1 calc R . . . .
C15 C -0.2819(8) 0.0224(6) 0.3528(5) 0.061(2) Uani 1 1 d . . . . .
C16 C -0.2247(7) 0.0551(5) 0.4014(4) 0.052(2) Uani 1 1 d . . . . .
H16 H -0.2601 0.0605 0.4373 0.062 Uiso 1 1 calc R . . . .
C17 C -0.1105(6) 0.0798(5) 0.3942(3) 0.0444(18) Uani 1 1 d . . . . .

loop_
_atom_site_aniso_label
_atom_site_aniso_U_11
_atom_site_aniso_U_22
_atom_site_aniso_U_33
_atom_site_aniso_U_23
_atom_site_aniso_U_13
_atom_site_aniso_U_12
Br1 0.1022(11) 0.1194(11) 0.0554(7) -0.0118(6) 0.0164(6) -0.0079(8)
Br2 0.0439(7) 0.0899(9) 0.1167(10) -0.0132(7) -0.0185(6) -0.0100(5)
Fe1 0.0295(7) 0.0569(8) 0.0509(7) 0.0017(6) 0.0048(5) -0.0065(5)
O1 0.029(3) 0.103(5) 0.056(3) -0.012(3) 0.010(3) -0.017(3)
O2 0.028(3) 0.081(4) 0.051(3) -0.006(3) -0.001(2) -0.010(3)
O3 0.058(4) 0.059(4) 0.097(5) 0.014(3) 0.029(4) -0.009(3)
N1 0.045(5) 0.049(5) 0.191(12) 0.014(6) 0.015(6) -0.004(4)
N2 0.061(5) 0.068(5) 0.152(7) 0.018(5) -0.023(5) 0.013(5)
N3 0.116(10) 0.123(10) 0.301(17) 0.042(11) -0.040(11) -0.029(9)
N4 0.027(3) 0.070(4) 0.060(4) -0.002(4) 0.009(3) -0.008(3)
N5 0.039(4) 0.111(7) 0.056(4) 0.010(4) 0.017(3) -0.008(4)
C1 0.031(4) 0.040(4) 0.051(4) 0.009(3) -0.005(3) 0.005(3)
C2 0.046(5) 0.046(4) 0.064(5) -0.008(4) 0.012(4) -0.010(4)
C3 0.056(5) 0.050(5) 0.049(4) 0.001(4) -0.007(4) 0.002(4)
C4 0.075(6) 0.065(5) 0.053(5) -0.015(4) -0.011(5) -0.006(5)
C5 0.052(5) 0.059(5) 0.068(5) -0.010(4) -0.012(4) -0.018(4)
C6 0.039(4) 0.032(4) 0.060(4) 0.003(3) -0.008(4) 0.002(3)
C7 0.030(4) 0.043(4) 0.069(5) -0.002(4) 0.001(4) -0.006(3)
C8 0.061(6) 0.132(8) 0.091(6) 0.000(6) 0.014(5) -0.021(6)
C9 0.067(6) 0.152(8) 0.079(6) -0.002(6) 0.020(5) -0.017(6)
C10 0.078(7) 0.150(8) 0.084(6) 0.023(6) 0.015(6) -0.030(6)
C11 0.060(5) 0.066(6) 0.044(4) 0.016(4) 0.005(4) 0.021(5)
C12 0.052(5) 0.038(4) 0.053(4) 0.009(4) -0.004(4) 0.001(3)
C13 0.084(7) 0.057(5) 0.051(5) -0.005(4) -0.014(5) -0.001(5)
C14 0.058(6) 0.080(6) 0.066(5) -0.021(5) -0.022(5) -0.001(5)
C15 0.045(5) 0.043(4) 0.094(7) 0.001(5) -0.012(5) 0.003(4)
C16 0.038(4) 0.053(5) 0.065(5) 0.003(4) -0.006(4) 0.000(4)
C17 0.040(4) 0.038(4) 0.055(4) 0.006(4) -0.010(4) 0.000(3)

loop_
_atom_type_symbol
_atom_type_description
_atom_type_scat_dispersion_real
_atom_type_scat_dispersion_imag
_atom_type_scat_source
C C 0.0181 0.0091 'International Tables Vol C Tables 4.2.6.8 and 6.1.1.4'
H H 0.0000 0.0000 'International Tables Vol C Tables 4.2.6.8 and 6.1.1.4'
Br Br -0.6763 1.2805 'International Tables Vol C Tables 4.2.6.8 and 6.1.1.4'
Fe Fe -1.1336 3.1974 'International Tables Vol C Tables 4.2.6.8 and 6.1.1.4'
N N 0.0311 0.0180 'International Tables Vol C Tables 4.2.6.8 and 6.1.1.4'
O O 0.0492 0.0322 'International Tables Vol C Tables 4.2.6.8 and 6.1.1.4'

loop_
_geom_angle_atom_site_label_1
_geom_angle_atom_site_label_2
_geom_angle_atom_site_label_3
_geom_angle
_geom_angle_site_symmetry_1
_geom_angle_site_symmetry_3
O1 Fe1 O2 82.1(2) . .
O1 Fe1 O3 91.5(3) . .
O1 Fe1 N1 95.5(4) . .
O1 Fe1 N4 91.7(3) . .
O1 Fe1 N5 170.9(3) . .
O2 Fe1 O3 88.8(3) . .
O2 Fe1 N1 92.1(3) . .
O2 Fe1 N4 173.6(3) . .
O2 Fe1 N5 90.7(3) . .
N1 Fe1 O3 173.0(4) . .
N4 Fe1 O3 90.0(3) . .
N4 Fe1 N1 89.8(3) . .
N4 Fe1 N5 95.4(3) . .
N5 Fe1 O3 82.9(3) . .
N5 Fe1 N1 90.1(4) . .
C1 O1 Fe1 131.4(5) . .
C17 O2 Fe1 130.8(5) . .
N2 N1 Fe1 134.3(8) . .
N1 N2 N3 169.3(19) . .
C7 N4 Fe1 123.0(5) . .
C7 N4 C8 113.6(8) . .
C8 N4 Fe1 123.3(7) . .
C10 N5 Fe1 120.3(7) . .
C11 N5 Fe1 122.7(6) . .
C11 N5 C10 117.0(8) . .
O1 C1 C2 119.6(7) . .
O1 C1 C6 121.9(7) . .
C2 C1 C6 118.3(7) . .
C3 C2 C1 120.4(8) . .
C2 C3 Br1 119.3(7) . .
C2 C3 C4 121.8(8) . .
C4 C3 Br1 118.9(6) . .
C5 C4 C3 118.9(8) . .
C4 C5 C6 119.8(8) . .
C1 C6 C7 122.1(7) . .
C5 C6 C1 120.7(8) . .
C5 C6 C7 116.9(7) . .
N4 C7 C6 128.0(7) . .
C9 C8 N4 117.8(10) . .
C10 C9 C8 135.9(13) . .
C9 C10 N5 119.9(10) . .
N5 C11 C12 128.9(8) . .
C13 C12 C11 119.1(8) . .
C13 C12 C17 118.9(8) . .
C17 C12 C11 121.9(8) . .
C14 C13 C12 123.4(9) . .
C15 C14 C13 117.2(9) . .
C14 C15 Br2 120.2(7) . .
C14 C15 C16 123.5(9) . .
C16 C15 Br2 116.4(7) . .
C15 C16 C17 117.9(9) . .
O2 C17 C12 124.1(7) . .
O2 C17 C16 116.7(8) . .
C12 C17 C16 119.1(8) . .

loop_
_geom_bond_atom_site_label_1
_geom_bond_atom_site_label_2
_geom_bond_distance
_geom_bond_site_symmetry_2
Br1 C3 1.881(9) .
Br2 C15 1.901(9) .
Fe1 O1 1.873(6) .
Fe1 O2 1.893(5) .
Fe1 O3 2.253(7) .
Fe1 N1 2.175(9) .
Fe1 N4 2.033(7) .
Fe1 N5 2.043(7) .
O1 C1 1.323(10) .
O2 C17 1.307(9) .
N1 N2 1.117(13) .
N2 N3 1.208(17) .
N4 C7 1.272(11) .
N4 C8 1.478(13) .
N5 C10 1.435(13) .
N5 C11 1.296(12) .
C1 C2 1.378(12) .
C1 C6 1.431(11) .
C2 C3 1.366(12) .
C3 C4 1.426(13) .
C4 C5 1.364(13) .
C5 C6 1.407(11) .
C6 C7 1.458(12) .
C8 C9 1.379(17) .
C9 C10 1.349(9) .
C11 C12 1.418(13) .
C12 C13 1.380(12) .
C12 C17 1.399(12) .
C13 C14 1.369(14) .
C14 C15 1.364(14) .
C15 C16 1.392(13) .
C16 C17 1.420(11) .
